data_4347554
loop_
_publ_author_name
'Wla\'zlak, Ewelina'
'Macyk, Wojciech'
'Nitek, Wojciech'
'Szaci\/lowski, Konrad'

_publ_section_title
;
 Influence of \p-Iodide Intermolecular Interactions on Electronic
 Properties of Tin(IV) Iodide Semiconducting Complexes.
;
_journal_issue 12
_journal_name_full 'Inorganic chemistry'
_journal_page_first 5935
_journal_page_last 5945
_journal_paper_doi 10.1021/acs.inorgchem.6b00336
_journal_volume 55
_journal_year 2016
_chemical_formula_moiety 'C10 H10 I4 N2 O2 Sn'
_chemical_formula_sum 'C10 H10 I4 N2 O2 Sn'
_chemical_formula_weight 816.49
_space_group_IT_number 2
_space_group_name_Hall '-P 1'
_space_group_name_H-M_alt 'P -1'
_symmetry_cell_setting triclinic
_symmetry_Int_Tables_number 2
_symmetry_space_group_name_Hall '-P 1'
_symmetry_space_group_name_H-M 'P -1'
_atom_sites_solution_hydrogens geom
_audit_creation_date 2014-11-24T11:27:16-00:00
_audit_creation_method 'WinGX routine CIF_UPDATE'
_cell_angle_alpha 97.297(5)
_cell_angle_beta 94.306(5)
_cell_angle_gamma 117.289(5)
_cell_formula_units_Z 2
_cell_length_a 7.393(5)
_cell_length_b 7.960(5)
_cell_length_c 17.606(5)
_cell_measurement_reflns_used 5424
_cell_measurement_temperature 120(2)
_cell_measurement_theta_max 28.5983
_cell_measurement_theta_min 2.9286
_cell_volume 902.8(9)
_computing_cell_refinement
;
        CrysAlisPro, Agilent Technologies,
        Version 1.171.37.33 (release 27-03-2014 CrysAlis171 .NET)
        (compiled Mar 27 2014,17:12:48)
;
_computing_data_collection
;
        CrysAlisPro, Agilent Technologies,
        Version 1.171.37.33 (release 27-03-2014 CrysAlis171 .NET)
        (compiled Mar 27 2014,17:12:48)
;
_computing_data_reduction
;
        CrysAlisPro, Agilent Technologies,
        Version 1.171.37.33 (release 27-03-2014 CrysAlis171 .NET)
        (compiled Mar 27 2014,17:12:48)
;
_computing_structure_refinement 'SHELXL-2012 (Sheldrick, 2012)'
_diffrn_ambient_temperature 120(2)
_diffrn_detector 'CCD plate'
_diffrn_detector_area_resol_mean 10.3756
_diffrn_measured_fraction_theta_full 0.998
_diffrn_measured_fraction_theta_max 0.909
_diffrn_measurement_device 'four-circle diffractometer'
_diffrn_measurement_device_type 'SuperNova, Dual, Cu at zero, Atlas'
_diffrn_measurement_method '\w scans'
_diffrn_orient_matrix_UB_11 -0.031384
_diffrn_orient_matrix_UB_12 -0.0812827
_diffrn_orient_matrix_UB_13 -0.0296372
_diffrn_orient_matrix_UB_21 -0.0350676
_diffrn_orient_matrix_UB_22 0.0438855
_diffrn_orient_matrix_UB_23 -0.025911
_diffrn_orient_matrix_UB_31 0.0985547
_diffrn_orient_matrix_UB_32 0.0432035
_diffrn_orient_matrix_UB_33 -0.0117712
_diffrn_radiation_monochromator mirror
_diffrn_radiation_probe x-ray
_diffrn_radiation_type MoK\a
_diffrn_radiation_wavelength 0.71069
_diffrn_reflns_av_R_equivalents 0.0423
_diffrn_reflns_av_unetI/netI 0.0608
_diffrn_reflns_Laue_measured_fraction_full 0.998
_diffrn_reflns_Laue_measured_fraction_max 0.909
_diffrn_reflns_limit_h_max 9
_diffrn_reflns_limit_h_min -9
_diffrn_reflns_limit_k_max 10
_diffrn_reflns_limit_k_min -10
_diffrn_reflns_limit_l_max 23
_diffrn_reflns_limit_l_min -22
_diffrn_reflns_number 12113
_diffrn_reflns_point_group_measured_fraction_full 0.998
_diffrn_reflns_point_group_measured_fraction_max 0.909
_diffrn_reflns_theta_full 25.24
_diffrn_reflns_theta_max 28.596
_diffrn_reflns_theta_min 2.928
_diffrn_source 'SuperNova (Mo) X-ray Source'
_exptl_absorpt_coefficient_mu 8.253
_exptl_absorpt_correction_T_max 0.755
_exptl_absorpt_correction_T_min 0.225
_exptl_absorpt_correction_type gaussian
_exptl_absorpt_process_details
;
        CrysAlisPro, Agilent Technologies,
        Version 1.171.37.33 (release 27-03-2014 CrysAlis171 .NET)
        (compiled Mar 27 2014,17:12:48)
Numerical absorption correction based on gaussian integration over
                        a multifaceted crystal model
        Empirical absorption correction using spherical harmonics,
 implemented in SCALE3 ABSPACK scaling algorithm.
;
_exptl_crystal_colour orange
_exptl_crystal_density_diffrn 3.004
_exptl_crystal_description plate
_exptl_crystal_F_000 724
_exptl_crystal_size_max 0.424
_exptl_crystal_size_mid 0.192
_exptl_crystal_size_min 0.035
_refine_diff_density_max 1.006
_refine_diff_density_min -1.128
_refine_diff_density_rms 0.212
_refine_ls_extinction_method none
_refine_ls_goodness_of_fit_ref 1.023
_refine_ls_hydrogen_treatment constr
_refine_ls_matrix_type full
_refine_ls_number_parameters 172
_refine_ls_number_reflns 4189
_refine_ls_number_restraints 0
_refine_ls_restrained_S_all 1.023
_refine_ls_R_factor_all 0.044
_refine_ls_R_factor_gt 0.0301
_refine_ls_shift/su_max 0.002
_refine_ls_shift/su_mean 0
_refine_ls_structure_factor_coef Fsqd
_refine_ls_weighting_details
;
 w=1/[\s^2^(Fo^2^)+(0.0151P)^2^]
 where P=(Fo^2^+2Fc^2^)/3
;
_refine_ls_weighting_scheme calc
_refine_ls_wR_factor_gt 0.0513
_refine_ls_wR_factor_ref 0.058
_reflns_number_gt 3424
_reflns_number_total 4189
_reflns_threshold_expression 'I > 2\s(I)'
_cod_data_source_file ic6b00336_si_004.cif
_cod_data_source_block ew_nor_120
_cod_database_code 4347554
_shelx_estimated_absorpt_t_min 0.128
_shelx_estimated_absorpt_t_max 0.761
_shelxl_version_number 2012-9

loop_
_symmetry_equiv_pos_as_xyz
'x, y, z'
'-x, -y, -z'

loop_
_atom_site_label
_atom_site_type_symbol
_atom_site_fract_x
_atom_site_fract_y
_atom_site_fract_z
_atom_site_U_iso_or_equiv
_atom_site_adp_type
_atom_site_occupancy
_atom_site_calc_flag
Sn4 Sn 0.68390(5) 0.39075(5) 0.74916(2) 0.01568(9) Uani 1 d
I1 I 0.36581(5) 0.09266(5) 0.80218(2) 0.02298(10) Uani 1 d
I2 I 0.91780(5) 0.52715(5) 0.89826(2) 0.01983(9) Uani 1 d
I3 I 0.45942(5) 0.31953(5) 0.60300(2) 0.02324(10) Uani 1 d
I4 I 0.88123(6) 0.18197(5) 0.69555(2) 0.02593(10) Uani 1 d
N1 N 0.5972(7) 0.6968(6) 0.8396(3) 0.0188(10) Uani 1 d
O1 O 0.5463(5) 0.5769(5) 0.7709(2) 0.0206(9) Uani 1 d
C2 C 0.4775(8) 0.6394(7) 0.8942(4) 0.0240(14) Uani 1 d
H2 H 0.3585 0.5169 0.8842 0.029 Uiso 1 calc
C3 C 0.5273(9) 0.7590(8) 0.9652(4) 0.0286(14) Uani 1 d
H3 H 0.4435 0.7189 1.0044 0.034 Uiso 1 calc
C4 C 0.6995(8) 0.9367(8) 0.9784(4) 0.0253(14) Uani 1 d
H4 H 0.7364 1.0201 1.0271 0.03 Uiso 1 calc
C5 C 0.8187(8) 0.9927(8) 0.9200(4) 0.0239(13) Uani 1 d
H5 H 0.9363 1.1159 0.9279 0.029 Uiso 1 calc
C6 C 0.7655(8) 0.8686(7) 0.8506(4) 0.0227(13) Uani 1 d
H6 H 0.8477 0.9046 0.8106 0.027 Uiso 1 calc
N7 N 1.0141(6) 0.6787(6) 0.6624(3) 0.0188(10) Uani 1 d
O7 O 0.9398(6) 0.6515(5) 0.7299(2) 0.0279(10) Uani 1 d
C8 C 0.9290(8) 0.7430(7) 0.6102(4) 0.0239(13) Uani 1 d
H8 H 0.8137 0.7608 0.6198 0.029 Uiso 1 calc
C9 C 1.0100(9) 0.7820(8) 0.5437(4) 0.0311(15) Uani 1 d
H9 H 0.9486 0.8242 0.5063 0.037 Uiso 1 calc
C10 C 1.1793(9) 0.7610(7) 0.5301(4) 0.0271(14) Uani 1 d
H10 H 1.2367 0.7894 0.484 0.032 Uiso 1 calc
C11 C 1.2653(9) 0.6975(8) 0.5853(4) 0.0269(14) Uani 1 d
H11 H 1.3834 0.6831 0.5772 0.032 Uiso 1 calc
C12 C 1.1799(8) 0.6556(7) 0.6515(3) 0.0224(13) Uani 1 d
H12 H 1.2373 0.6109 0.6891 0.027 Uiso 1 calc

loop_
_atom_site_aniso_label
_atom_site_aniso_U_11
_atom_site_aniso_U_22
_atom_site_aniso_U_33
_atom_site_aniso_U_23
_atom_site_aniso_U_13
_atom_site_aniso_U_12
Sn4 0.01538(19) 0.01523(18) 0.0147(2) 0.00035(15) 0.00191(15) 0.00646(16)
I1 0.01885(19) 0.02019(19) 0.0221(2) 0.00293(16) 0.00328(16) 0.00294(16)
I2 0.01806(18) 0.02122(19) 0.0177(2) -0.00026(15) -0.00213(15) 0.00881(16)
I3 0.0256(2) 0.0231(2) 0.0169(2) -0.00071(15) -0.00233(16) 0.00995(17)
I4 0.0318(2) 0.0275(2) 0.0270(2) 0.00495(17) 0.00997(18) 0.02040(19)
N1 0.021(2) 0.016(2) 0.020(3) -0.0018(19) 0.003(2) 0.010(2)
O1 0.022(2) 0.023(2) 0.019(2) -0.0035(17) -0.0039(17) 0.0154(17)
C2 0.016(3) 0.014(3) 0.040(4) 0.001(3) 0.008(3) 0.006(2)
C3 0.029(3) 0.039(4) 0.028(4) 0.009(3) 0.013(3) 0.022(3)
C4 0.024(3) 0.027(3) 0.026(4) -0.001(3) 0.002(3) 0.014(3)
C5 0.024(3) 0.020(3) 0.028(4) 0.005(3) 0.003(3) 0.010(3)
C6 0.023(3) 0.020(3) 0.032(4) 0.011(3) 0.011(3) 0.013(3)
N7 0.019(2) 0.013(2) 0.016(3) -0.0005(19) 0.003(2) 0.002(2)
O7 0.030(2) 0.019(2) 0.019(2) -0.0028(17) 0.0137(19) -0.0016(18)
C8 0.020(3) 0.011(3) 0.040(4) 0.003(3) 0.000(3) 0.008(2)
C9 0.030(3) 0.022(3) 0.033(4) 0.011(3) -0.006(3) 0.006(3)
C10 0.040(4) 0.018(3) 0.018(3) 0.007(2) 0.010(3) 0.007(3)
C11 0.029(3) 0.028(3) 0.031(4) 0.010(3) 0.017(3) 0.016(3)
C12 0.019(3) 0.023(3) 0.027(4) 0.011(3) 0.004(3) 0.009(3)

loop_
_atom_type_symbol
_atom_type_description
_atom_type_scat_dispersion_real
_atom_type_scat_dispersion_imag
_atom_type_scat_source
C C 0.0033 0.0016 'International Tables Vol C Tables 4.2.6.8 and 6.1.1.4'
H H 0 0 'International Tables Vol C Tables 4.2.6.8 and 6.1.1.4'
N N 0.0061 0.0033 'International Tables Vol C Tables 4.2.6.8 and 6.1.1.4'
O O 0.0106 0.006 'International Tables Vol C Tables 4.2.6.8 and 6.1.1.4'
Sn Sn -0.6537 1.4246 'International Tables Vol C Tables 4.2.6.8 and 6.1.1.4'
I I -0.4742 1.8119 'International Tables Vol C Tables 4.2.6.8 and 6.1.1.4'

loop_
_exptl_crystal_face_index_h
_exptl_crystal_face_index_k
_exptl_crystal_face_index_l
_exptl_crystal_face_perp_dist
0 0 1 0.0229
0 1 0 0.067
1 0 -1 0.2065
1 -2 0 0.0854
-1 0 1 0.2
-1 1 1 0.1296
0 0 -1 0.0121
0 -1 0 0.1154

loop_
_geom_angle_atom_site_label_1
_geom_angle_atom_site_label_2
_geom_angle_atom_site_label_3
_geom_angle
O1 Sn4 O7 82.78(15)
O1 Sn4 I1 91.88(11)
O7 Sn4 I1 169.17(10)
O1 Sn4 I4 168.89(10)
O7 Sn4 I4 89.70(11)
I1 Sn4 I4 96.83(5)
O1 Sn4 I3 79.61(10)
O7 Sn4 I3 93.77(12)
I1 Sn4 I3 94.53(3)
I4 Sn4 I3 92.80(3)
O1 Sn4 I2 91.99(10)
O7 Sn4 I2 79.83(12)
I1 Sn4 I2 90.99(3)
I4 Sn4 I2 94.73(4)
I3 Sn4 I2 170.075(18)
C2 N1 C6 122.4(5)
C2 N1 O1 118.7(4)
C6 N1 O1 118.9(4)
N1 O1 Sn4 120.7(3)
N1 C2 C3 119.8(5)
N1 C2 H2 120.1
C3 C2 H2 120.1
C4 C3 C2 119.4(5)
C4 C3 H3 120.3
C2 C3 H3 120.3
C3 C4 C5 119.3(6)
C3 C4 H4 120.4
C5 C4 H4 120.4
C6 C5 C4 119.6(5)
C6 C5 H5 120.2
C4 C5 H5 120.2
N1 C6 C5 119.7(5)
N1 C6 H6 120.2
C5 C6 H6 120.2
C12 N7 O7 119.1(5)
C12 N7 C8 122.0(5)
O7 N7 C8 118.7(4)
N7 O7 Sn4 125.3(3)
N7 C8 C9 119.4(5)
N7 C8 H8 120.3
C9 C8 H8 120.3
C8 C9 C10 120.6(6)
C8 C9 H9 119.7
C10 C9 H9 119.7
C9 C10 C11 118.7(6)
C9 C10 H10 120.7
C11 C10 H10 120.7
C12 C11 C10 120.1(5)
C12 C11 H11 120
C10 C11 H11 120
N7 C12 C11 119.2(5)
N7 C12 H12 120.4
C11 C12 H12 120.4

loop_
_geom_bond_atom_site_label_1
_geom_bond_atom_site_label_2
_geom_bond_distance
Sn4 O1 2.162(3)
Sn4 O7 2.162(4)
Sn4 I1 2.7943(12)
Sn4 I4 2.7951(12)
Sn4 I3 2.7968(10)
Sn4 I2 2.8165(9)
N1 C2 1.335(7)
N1 C6 1.339(6)
N1 O1 1.352(5)
C2 C3 1.382(8)
C2 H2 0.95
C3 C4 1.377(8)
C3 H3 0.95
C4 C5 1.388(8)
C4 H4 0.95
C5 C6 1.373(7)
C5 H5 0.95
C6 H6 0.95
N7 C12 1.344(6)
N7 O7 1.348(5)
N7 C8 1.353(7)
C8 C9 1.361(8)
C8 H8 0.95
C9 C10 1.370(8)
C9 H9 0.95
C10 C11 1.389(8)
C10 H10 0.95
C11 C12 1.373(8)
C11 H11 0.95
C12 H12 0.95

loop_
_geom_torsion_atom_site_label_1
_geom_torsion_atom_site_label_2
_geom_torsion_atom_site_label_3
_geom_torsion_atom_site_label_4
_geom_torsion
C2 N1 O1 Sn4 -95.6(5)
C6 N1 O1 Sn4 84.5(5)
C6 N1 C2 C3 -0.5(8)
O1 N1 C2 C3 179.5(5)
N1 C2 C3 C4 0.5(8)
C2 C3 C4 C5 0.5(8)
C3 C4 C5 C6 -1.3(8)
C2 N1 C6 C5 -0.3(8)
O1 N1 C6 C5 179.6(5)
C4 C5 C6 N1 1.3(8)
C12 N7 O7 Sn4 -97.8(5)
C8 N7 O7 Sn4 87.4(5)
C12 N7 C8 C9 1.4(8)
O7 N7 C8 C9 176.2(5)
N7 C8 C9 C10 -1.5(8)
C8 C9 C10 C11 0.6(8)
C9 C10 C11 C12 0.5(9)
O7 N7 C12 C11 -175.0(5)
C8 N7 C12 C11 -0.3(8)
C10 C11 C12 N7 -0.7(8)
